data_7714787
loop_
_publ_author_name
'Sinitsa, Dmitry K.'
'Pylova, Ekaterina K.'
'Mironova, Olga A.'
'Bashirov, Denis A.'
'Ryadun, Alexey A.'
'Sukhikh, Taisiya S.'
'Konchenko, Sergey N.'

_publ_section_title
;
 Lanthanide complexes with a new luminescent iminophosphonamide ligand
 bearing phenylbenzothiazole substituents.
;
_journal_issue 5
_journal_name_full 'Dalton transactions (Cambridge, England : 2003)'
_journal_page_first 2181
_journal_page_last 2192
_journal_paper_doi 10.1039/d3dt03511e
_journal_volume 53
_journal_year 2024
_chemical_formula_moiety 'C38 H27 N4 P S2'
_chemical_formula_sum 'C38 H27 N4 P S2'
_chemical_formula_weight 634.72
_space_group_crystal_system monoclinic
_space_group_IT_number 14
_space_group_name_Hall '-P 2yn'
_space_group_name_H-M_alt 'P 1 21/n 1'
_atom_sites_solution_hydrogens mixed
_atom_sites_solution_primary dual
_audit_creation_date 2023-09-02
_audit_creation_method
;
Olex2 1.5
(compiled 2023.08.24 svn.re1ec1418 for OlexSys, GUI svn.r6817)
;
_audit_update_record
;
2023-09-02 deposited with the CCDC.	2023-12-20 downloaded from the CCDC.
;
_cell_angle_alpha 90
_cell_angle_beta 90.930(5)
_cell_angle_gamma 90
_cell_formula_units_Z 4
_cell_length_a 9.1902(15)
_cell_length_b 28.224(5)
_cell_length_c 11.9753(19)
_cell_measurement_reflns_used 7313
_cell_measurement_temperature 150(2)
_cell_measurement_theta_max 25.60
_cell_measurement_theta_min 2.33
_cell_volume 3105.8(9)
_computing_cell_refinement 'Bruker SAINT'
_computing_data_collection 'Bruker APEX3'
_computing_data_reduction 'Bruker SAINT'
_computing_molecular_graphics 'Olex2 1.5 (Dolomanov et al., 2009)'
_computing_publication_material 'Olex2 1.5 (Dolomanov et al., 2009)'
_computing_structure_refinement 'SHELXL 2014/7 (Sheldrick, 2015)'
_computing_structure_solution 'SHELXT  (Sheldrick, 2015)'
_diffrn_ambient_temperature 150(2)
_diffrn_detector PIXEL
_diffrn_detector_area_resol_mean 7.41
_diffrn_detector_type 'Bruker PHOTON III area detector'
_diffrn_measured_fraction_theta_full 0.995
_diffrn_measured_fraction_theta_max 0.995
_diffrn_measurement_device 'three-circle diffractometer'
_diffrn_measurement_device_type 'Bruker D8 Venture diffractometer'
_diffrn_measurement_method '\w and \f scans'
_diffrn_radiation_monochromator 'Incoatec HELIOS multilayer mirrors'
_diffrn_radiation_type MoK\a
_diffrn_radiation_wavelength 0.71073
_diffrn_reflns_av_R_equivalents 0.0613
_diffrn_reflns_av_unetI/netI 0.0570
_diffrn_reflns_Laue_measured_fraction_full 0.995
_diffrn_reflns_Laue_measured_fraction_max 0.995
_diffrn_reflns_limit_h_max 10
_diffrn_reflns_limit_h_min -10
_diffrn_reflns_limit_k_max 33
_diffrn_reflns_limit_k_min -33
_diffrn_reflns_limit_l_max 14
_diffrn_reflns_limit_l_min 0
_diffrn_reflns_number 5436
_diffrn_reflns_point_group_measured_fraction_full 0.995
_diffrn_reflns_point_group_measured_fraction_max 0.995
_diffrn_reflns_theta_full 25.024
_diffrn_reflns_theta_max 25.024
_diffrn_reflns_theta_min 2.231
_diffrn_source 'Incoatec IuS3.0 microfocus X-ray tube'
_exptl_absorpt_coefficient_mu 0.258
_exptl_absorpt_correction_T_max 0.7453
_exptl_absorpt_correction_T_min 0.6098
_exptl_absorpt_correction_type multi-scan
_exptl_absorpt_process_details
;
SADABS-2016/2 (Bruker,2016/2) was used for absorption correction.
wR2(int) was 0.1326 before and 0.0723 after correction.
The Ratio of minimum to maximum transmission is 0.8182.
The \l/2 correction factor is Not present.
;
_exptl_crystal_colour colourless
_exptl_crystal_colour_primary colourless
_exptl_crystal_density_diffrn 1.357
_exptl_crystal_description plate
_exptl_crystal_F_000 1320
_exptl_crystal_preparation Luminescent
_exptl_crystal_size_max 0.19
_exptl_crystal_size_mid 0.09
_exptl_crystal_size_min 0.08
_refine_diff_density_max 0.373
_refine_diff_density_min -0.553
_refine_diff_density_rms 0.099
_refine_ls_extinction_method none
_refine_ls_goodness_of_fit_ref 1.127
_refine_ls_hydrogen_treatment mixed
_refine_ls_matrix_type full
_refine_ls_number_parameters 410
_refine_ls_number_reflns 5436
_refine_ls_number_restraints 1
_refine_ls_restrained_S_all 1.127
_refine_ls_R_factor_all 0.0969
_refine_ls_R_factor_gt 0.0817
_refine_ls_shift/su_max 0.000
_refine_ls_shift/su_mean 0.000
_refine_ls_structure_factor_coef Fsqd
_refine_ls_weighting_details 'w=1/[\s^2^(Fo^2^)+(0.1179P)^2^+6.9050P] where P=(Fo^2^+2Fc^2^)/3'
_refine_ls_weighting_scheme calc
_refine_ls_wR_factor_gt 0.2339
_refine_ls_wR_factor_ref 0.2433
_reflns_Friedel_coverage 0.000
_reflns_number_gt 4357
_reflns_number_total 5436
_reflns_threshold_expression 'I > 2\s(I)'
_cod_data_source_file d3dt03511e2.cif
_cod_data_source_block ek94_1
_cod_depositor_comments 'Adding full bibliography for 7714787--7714793.cif.'
_cod_database_code 7714787
_shelx_shelxl_version_number 2014/7
_shelx_space_group_comment
;
The symmetry employed for this shelxl refinement is uniquely defined
by the following loop, which should always be used as a source of
symmetry information in preference to the above space-group names.
They are only intended as comments.
;
_shelx_estimated_absorpt_t_max 0.980
_shelx_estimated_absorpt_t_min 0.953
_olex2_refinement_description
;
1. Twinned data refinement
 Scales: 0.794(3)
 0.206(3)
2. Fixed Uiso
 At 1.2 times of:
  All C(H) groups, All N(H) groups
3. Restrained distances
 N3-H3
 0.88 with sigma of 0.02
4.a Aromatic/amide H refined with riding coordinates:
 C2(H2), C5(H5), C7(H7), C9(H9), C11(H11), C12(H12), C15(H15), C17(H17),
 C18(H18), C19(H19), C20(H20), C21(H21), C22(H22), C23(H23), C27(H27), C28(H28),
  C29(H29), C30(H30), C31(H31), C32(H32), C33(H33), C34(H34), C35(H35),
 C36(H36), C37(H37), C38(H38)
;
_olex2_submission_special_instructions 'No special instructions were received'

loop_
_space_group_symop_operation_xyz
'x, y, z'
'-x+1/2, y+1/2, -z+1/2'
'-x, -y, -z'
'x-1/2, -y-1/2, z-1/2'

loop_
_atom_site_label
_atom_site_type_symbol
_atom_site_fract_x
_atom_site_fract_y
_atom_site_fract_z
_atom_site_U_iso_or_equiv
_atom_site_adp_type
_atom_site_occupancy
_atom_site_site_symmetry_order
_atom_site_calc_flag
_atom_site_refinement_flags_posn
_atom_site_refinement_flags_adp
_atom_site_refinement_flags_occupancy
_atom_site_disorder_assembly
_atom_site_disorder_group
S1 S 0.87578(16) 0.35330(5) 0.35917(12) 0.0374(4) Uani 1 1 d . . . . .
S2 S 0.41630(18) 0.56646(5) 0.75463(12) 0.0424(4) Uani 1 1 d . . . . .
P1 P 0.70160(14) 0.36982(4) 0.64829(10) 0.0263(3) Uani 1 1 d . . . . .
N1 N 0.6854(5) 0.34540(15) 0.5318(3) 0.0301(9) Uani 1 1 d . . . . .
N2 N 0.7447(6) 0.30514(18) 0.2006(4) 0.0438(12) Uani 1 1 d . . . . .
N3 N 0.6382(5) 0.42479(15) 0.6634(4) 0.0315(10) Uani 1 1 d D . . . .
H3 H 0.558(4) 0.428(2) 0.701(4) 0.038 Uiso 1 1 d D U . . .
N4 N 0.4815(5) 0.47890(15) 0.7998(4) 0.0313(9) Uani 1 1 d . . . . .
C1 C 0.6160(5) 0.34153(17) 0.7655(4) 0.0278(10) Uani 1 1 d . . . . .
C2 C 1.1852(6) 0.3649(3) 0.7520(5) 0.0474(15) Uani 1 1 d . . . . .
H2 H 1.2840 0.3632 0.7763 0.057 Uiso 1 1 calc R U . . .
C3 C 0.9634(7) 0.3463(2) 0.2343(5) 0.0421(14) Uani 1 1 d . . . . .
C4 C 0.6738(6) 0.46620(19) 0.6060(4) 0.0327(11) Uani 1 1 d . . . . .
C5 C 0.4232(6) 0.3303(2) 0.5072(5) 0.0351(12) Uani 1 1 d . . . . .
H5 H 0.4035 0.3424 0.5794 0.042 Uiso 1 1 calc R U . . .
C6 C 0.5666(6) 0.33142(18) 0.4694(4) 0.0326(12) Uani 1 1 d . . . . .
C7 C 0.7427(8) 0.5496(2) 0.4921(5) 0.0501(16) Uani 1 1 d . . . . .
H7 H 0.7673 0.5778 0.4536 0.060 Uiso 1 1 calc R U . . .
C8 C 0.7272(6) 0.32091(18) 0.3016(4) 0.0345(12) Uani 1 1 d . . . . .
C9 C 1.0635(10) 0.3232(3) 0.0257(6) 0.065(2) Uani 1 1 d . . . . .
H9 H 1.1018 0.3146 -0.0446 0.078 Uiso 1 1 calc R U . . .
C10 C 0.6120(6) 0.50971(18) 0.6382(4) 0.0332(11) Uani 1 1 d . . . . .
C11 C 0.8020(8) 0.5067(2) 0.4608(5) 0.0464(15) Uani 1 1 d . . . . .
H11 H 0.8676 0.5055 0.4004 0.056 Uiso 1 1 calc R U . . .
C12 C 0.1703(7) 0.5285(2) 1.0148(5) 0.0457(15) Uani 1 1 d . . . . .
H12 H 0.0964 0.5401 1.0622 0.055 Uiso 1 1 calc R U . . .
C13 C 0.8784(7) 0.3188(2) 0.1600(5) 0.0433(14) Uani 1 1 d . . . . .
C14 C 0.3293(6) 0.53957(19) 0.8641(4) 0.0341(12) Uani 1 1 d . . . . .
C15 C 0.2233(6) 0.4825(2) 1.0317(5) 0.0423(14) Uani 1 1 d . . . . .
H15 H 0.1860 0.4636 1.0903 0.051 Uiso 1 1 calc R U . . .
C16 C 0.8938(6) 0.36954(19) 0.6822(4) 0.0305(11) Uani 1 1 d . . . . .
C17 C 0.9294(9) 0.3073(3) 0.0539(5) 0.0581(19) Uani 1 1 d . . . . .
H17 H 0.8722 0.2889 0.0033 0.070 Uiso 1 1 calc R U . . .
C18 C 0.9617(6) 0.4090(2) 0.7317(4) 0.0369(12) Uani 1 1 d . . . . .
H18 H 0.9087 0.4375 0.7423 0.044 Uiso 1 1 calc R U . . .
C19 C 0.3294(6) 0.4645(2) 0.9637(5) 0.0357(12) Uani 1 1 d . . . . .
H19 H 0.3670 0.4335 0.9752 0.043 Uiso 1 1 calc R U . . .
C20 C 0.4710(7) 0.2964(2) 0.2963(5) 0.0441(14) Uani 1 1 d . . . . .
H20 H 0.4877 0.2846 0.2234 0.053 Uiso 1 1 calc R U . . .
C21 C 0.3323(7) 0.2942(2) 0.3380(5) 0.0494(15) Uani 1 1 d . . . . .
H21 H 0.2548 0.2805 0.2956 0.059 Uiso 1 1 calc R U . . .
C22 C 0.7669(7) 0.4653(2) 0.5166(5) 0.0388(13) Uani 1 1 d . . . . .
H22 H 0.8072 0.4360 0.4931 0.047 Uiso 1 1 calc R U . . .
C23 C 1.1063(7) 0.4061(2) 0.7652(5) 0.0462(15) Uani 1 1 d . . . . .
H23 H 1.1522 0.4330 0.7978 0.055 Uiso 1 1 calc R U . . .
C24 C 0.3802(6) 0.49285(18) 0.8775(4) 0.0311(11) Uani 1 1 d . . . . .
C25 C 0.5111(6) 0.51341(18) 0.7312(4) 0.0311(11) Uani 1 1 d . . . . .
C26 C 0.5879(6) 0.31551(18) 0.3573(4) 0.0341(12) Uani 1 1 d . . . . .
C27 C 1.1183(6) 0.3259(2) 0.7031(5) 0.0454(14) Uani 1 1 d . . . . .
H27 H 1.1713 0.2973 0.6938 0.055 Uiso 1 1 calc R U . . .
C28 C 0.4929(6) 0.2746(2) 0.8450(5) 0.0405(13) Uani 1 1 d . . . . .
H28 H 0.4515 0.2440 0.8367 0.049 Uiso 1 1 calc R U . . .
C29 C 1.1002(8) 0.3637(2) 0.2030(6) 0.0559(17) Uani 1 1 d . . . . .
H29 H 1.1577 0.3826 0.2523 0.067 Uiso 1 1 calc R U . . .
C30 C 0.9739(6) 0.3285(2) 0.6673(5) 0.0385(13) Uani 1 1 d . . . . .
H30 H 0.9296 0.3018 0.6323 0.046 Uiso 1 1 calc R U . . .
C31 C 0.3092(7) 0.3123(2) 0.4433(5) 0.0460(14) Uani 1 1 d . . . . .
H31 H 0.2136 0.3124 0.4723 0.055 Uiso 1 1 calc R U . . .
C32 C 0.5506(7) 0.3413(2) 0.9603(4) 0.0409(13) Uani 1 1 d . . . . .
H32 H 0.5490 0.3564 1.0312 0.049 Uiso 1 1 calc R U . . .
C33 C 0.2211(7) 0.5573(2) 0.9326(5) 0.0436(14) Uani 1 1 d . . . . .
H33 H 0.1839 0.5884 0.9224 0.052 Uiso 1 1 calc R U . . .
C34 C 0.4896(6) 0.2969(2) 0.9464(5) 0.0406(13) Uani 1 1 d . . . . .
H34 H 0.4449 0.2818 1.0078 0.049 Uiso 1 1 calc R U . . .
C35 C 0.6483(8) 0.5509(2) 0.5791(5) 0.0474(15) Uani 1 1 d . . . . .
H35 H 0.6065 0.5803 0.6000 0.057 Uiso 1 1 calc R U . . .
C36 C 0.6144(6) 0.36387(19) 0.8698(4) 0.0349(12) Uani 1 1 d . . . . .
H36 H 0.6568 0.3944 0.8790 0.042 Uiso 1 1 calc R U . . .
C37 C 1.1471(9) 0.3522(3) 0.0975(6) 0.063(2) Uani 1 1 d . . . . .
H37 H 1.2379 0.3640 0.0730 0.076 Uiso 1 1 calc R U . . .
C38 C 0.5562(6) 0.29648(18) 0.7547(4) 0.0345(12) Uani 1 1 d . . . . .
H38 H 0.5590 0.2806 0.6848 0.041 Uiso 1 1 calc R U . . .

loop_
_atom_site_aniso_label
_atom_site_aniso_U_11
_atom_site_aniso_U_22
_atom_site_aniso_U_33
_atom_site_aniso_U_23
_atom_site_aniso_U_13
_atom_site_aniso_U_12
S1 0.0386(7) 0.0352(7) 0.0385(7) -0.0034(6) 0.0050(6) 0.0026(6)
S2 0.0575(9) 0.0285(7) 0.0414(8) 0.0010(6) 0.0044(7) 0.0113(6)
P1 0.0276(7) 0.0245(6) 0.0270(7) -0.0018(5) 0.0038(5) -0.0006(5)
N1 0.030(2) 0.032(2) 0.028(2) -0.0033(17) 0.0012(18) -0.0029(18)
N2 0.053(3) 0.043(3) 0.035(2) 0.000(2) 0.005(2) 0.006(2)
N3 0.036(2) 0.026(2) 0.033(2) 0.0032(17) 0.0107(19) 0.0036(18)
N4 0.032(2) 0.029(2) 0.033(2) -0.0033(18) 0.0007(19) 0.0013(18)
C1 0.027(2) 0.028(3) 0.029(2) 0.001(2) 0.001(2) 0.001(2)
C2 0.030(3) 0.078(5) 0.034(3) 0.008(3) 0.003(2) -0.004(3)
C3 0.046(3) 0.036(3) 0.045(3) 0.005(2) 0.008(3) 0.006(3)
C4 0.035(3) 0.032(3) 0.031(3) 0.002(2) 0.003(2) -0.003(2)
C5 0.029(3) 0.037(3) 0.039(3) 0.001(2) -0.003(2) 0.003(2)
C6 0.042(3) 0.025(3) 0.031(3) 0.004(2) 0.001(2) 0.001(2)
C7 0.069(4) 0.034(3) 0.048(4) 0.009(3) 0.013(3) -0.003(3)
C8 0.046(3) 0.027(3) 0.030(3) -0.003(2) 0.000(2) 0.004(2)
C9 0.091(6) 0.062(5) 0.043(4) 0.013(3) 0.028(4) 0.013(4)
C10 0.040(3) 0.028(3) 0.032(3) 0.003(2) 0.001(2) 0.002(2)
C11 0.060(4) 0.042(3) 0.037(3) 0.007(3) 0.016(3) -0.004(3)
C12 0.038(3) 0.057(4) 0.042(3) -0.023(3) 0.003(3) 0.004(3)
C13 0.056(4) 0.037(3) 0.038(3) 0.007(2) 0.010(3) 0.013(3)
C14 0.033(3) 0.032(3) 0.037(3) -0.007(2) -0.007(2) 0.003(2)
C15 0.039(3) 0.053(4) 0.035(3) -0.009(3) 0.003(3) -0.006(3)
C16 0.031(3) 0.036(3) 0.024(2) -0.004(2) 0.005(2) -0.001(2)
C17 0.085(5) 0.051(4) 0.039(3) 0.006(3) 0.016(3) 0.017(4)
C18 0.037(3) 0.043(3) 0.030(3) 0.000(2) 0.001(2) -0.003(2)
C19 0.037(3) 0.033(3) 0.038(3) -0.005(2) 0.004(2) -0.004(2)
C20 0.049(4) 0.043(3) 0.040(3) -0.002(3) -0.004(3) 0.000(3)
C21 0.044(3) 0.056(4) 0.048(3) -0.003(3) -0.006(3) -0.008(3)
C22 0.049(3) 0.033(3) 0.034(3) 0.000(2) 0.009(3) -0.001(2)
C23 0.046(3) 0.060(4) 0.033(3) -0.001(3) 0.000(3) -0.019(3)
C24 0.028(3) 0.032(3) 0.033(3) -0.007(2) -0.002(2) 0.000(2)
C25 0.035(3) 0.025(3) 0.034(3) -0.002(2) -0.002(2) 0.003(2)
C26 0.042(3) 0.028(3) 0.032(3) 0.000(2) 0.001(2) 0.002(2)
C27 0.036(3) 0.059(4) 0.042(3) 0.005(3) 0.005(3) 0.008(3)
C28 0.047(3) 0.029(3) 0.046(3) 0.000(2) 0.008(3) -0.008(2)
C29 0.057(4) 0.049(4) 0.062(4) 0.010(3) 0.016(3) 0.000(3)
C30 0.033(3) 0.043(3) 0.040(3) -0.001(2) 0.006(2) 0.003(2)
C31 0.043(3) 0.044(3) 0.051(4) 0.009(3) 0.002(3) -0.002(3)
C32 0.054(4) 0.042(3) 0.026(3) 0.002(2) 0.005(3) 0.000(3)
C33 0.042(3) 0.043(3) 0.046(3) -0.015(3) -0.003(3) 0.009(3)
C34 0.043(3) 0.039(3) 0.040(3) 0.011(2) 0.011(3) -0.002(3)
C35 0.067(4) 0.027(3) 0.048(3) 0.007(2) 0.012(3) 0.003(3)
C36 0.045(3) 0.028(3) 0.031(3) -0.001(2) 0.002(2) -0.005(2)
C37 0.067(5) 0.062(5) 0.062(4) 0.020(4) 0.034(4) 0.012(4)
C38 0.043(3) 0.026(3) 0.034(3) -0.001(2) 0.001(2) -0.002(2)

loop_
_atom_type_symbol
_atom_type_description
_atom_type_scat_dispersion_real
_atom_type_scat_dispersion_imag
_atom_type_scat_source
C C 0.0033 0.0016 'International Tables Vol C Tables 4.2.6.8 and 6.1.1.4'
H H 0.0000 0.0000 'International Tables Vol C Tables 4.2.6.8 and 6.1.1.4'
N N 0.0061 0.0033 'International Tables Vol C Tables 4.2.6.8 and 6.1.1.4'
P P 0.1023 0.0942 'International Tables Vol C Tables 4.2.6.8 and 6.1.1.4'
S S 0.1246 0.1234 'International Tables Vol C Tables 4.2.6.8 and 6.1.1.4'

loop_
_geom_angle_atom_site_label_1
_geom_angle_atom_site_label_2
_geom_angle_atom_site_label_3
_geom_angle
_geom_angle_site_symmetry_1
_geom_angle_site_symmetry_3
_geom_angle_publ_flag
C3 S1 C8 88.4(3) . . ?
C14 S2 C25 89.0(2) . . ?
N1 P1 N3 118.6(2) . . ?
N1 P1 C1 117.6(2) . . ?
N1 P1 C16 106.2(2) . . ?
N3 P1 C1 99.8(2) . . ?
N3 P1 C16 108.8(2) . . ?
C16 P1 C1 105.1(2) . . ?
C6 N1 P1 132.7(4) . . ?
C8 N2 C13 110.9(5) . . ?
P1 N3 H3 117(4) . . ?
C4 N3 P1 129.7(4) . . ?
C4 N3 H3 112(4) . . ?
C25 N4 C24 111.1(4) . . ?
C36 C1 P1 120.4(4) . . ?
C38 C1 P1 120.6(4) . . ?
C38 C1 C36 119.0(5) . . ?
C23 C2 H2 120.4 . . ?
C23 C2 C27 119.1(6) . . ?
C27 C2 H2 120.4 . . ?
C13 C3 S1 110.5(4) . . ?
C29 C3 S1 128.6(5) . . ?
C29 C3 C13 120.9(6) . . ?
N3 C4 C10 119.7(4) . . ?
C22 C4 N3 121.2(5) . . ?
C22 C4 C10 119.1(5) . . ?
C6 C5 H5 118.8 . . ?
C31 C5 H5 118.8 . . ?
C31 C5 C6 122.5(5) . . ?
N1 C6 C5 125.1(5) . . ?
N1 C6 C26 118.8(5) . . ?
C5 C6 C26 116.1(5) . . ?
C11 C7 H7 120.4 . . ?
C35 C7 H7 120.4 . . ?
C35 C7 C11 119.2(6) . . ?
N2 C8 S1 115.5(4) . . ?
N2 C8 C26 120.8(5) . . ?
C26 C8 S1 123.5(4) . . ?
C17 C9 H9 119.0 . . ?
C17 C9 C37 122.0(6) . . ?
C37 C9 H9 119.0 . . ?
C4 C10 C25 122.2(5) . . ?
C35 C10 C4 118.9(5) . . ?
C35 C10 C25 118.9(5) . . ?
C7 C11 H11 119.6 . . ?
C7 C11 C22 120.8(5) . . ?
C22 C11 H11 119.6 . . ?
C15 C12 H12 118.9 . . ?
C33 C12 H12 118.9 . . ?
C33 C12 C15 122.3(5) . . ?
N2 C13 C3 114.7(5) . . ?
N2 C13 C17 124.6(7) . . ?
C17 C13 C3 120.8(6) . . ?
C24 C14 S2 110.0(4) . . ?
C33 C14 S2 129.4(5) . . ?
C33 C14 C24 120.6(5) . . ?
C12 C15 H15 119.9 . . ?
C19 C15 C12 120.2(6) . . ?
C19 C15 H15 119.9 . . ?
C18 C16 P1 121.2(4) . . ?
C30 C16 P1 119.6(4) . . ?
C30 C16 C18 118.9(5) . . ?
C9 C17 C13 117.8(8) . . ?
C9 C17 H17 121.1 . . ?
C13 C17 H17 121.1 . . ?
C16 C18 H18 120.2 . . ?
C23 C18 C16 119.6(6) . . ?
C23 C18 H18 120.2 . . ?
C15 C19 H19 120.8 . . ?
C15 C19 C24 118.4(5) . . ?
C24 C19 H19 120.8 . . ?
C21 C20 H20 118.8 . . ?
C21 C20 C26 122.4(6) . . ?
C26 C20 H20 118.8 . . ?
C20 C21 H21 120.9 . . ?
C20 C21 C31 118.1(6) . . ?
C31 C21 H21 120.9 . . ?
C4 C22 C11 120.6(5) . . ?
C4 C22 H22 119.7 . . ?
C11 C22 H22 119.7 . . ?
C2 C23 C18 121.3(6) . . ?
C2 C23 H23 119.3 . . ?
C18 C23 H23 119.3 . . ?
N4 C24 C14 114.5(5) . . ?
N4 C24 C19 124.9(5) . . ?
C19 C24 C14 120.5(5) . . ?
N4 C25 S2 115.3(4) . . ?
N4 C25 C10 124.5(5) . . ?
C10 C25 S2 120.2(4) . . ?
C6 C26 C8 121.9(5) . . ?
C20 C26 C6 119.7(5) . . ?
C20 C26 C8 118.3(5) . . ?
C2 C27 H27 119.9 . . ?
C2 C27 C30 120.3(6) . . ?
C30 C27 H27 119.9 . . ?
C34 C28 H28 119.9 . . ?
C34 C28 C38 120.3(5) . . ?
C38 C28 H28 119.9 . . ?
C3 C29 H29 121.5 . . ?
C37 C29 C3 117.0(7) . . ?
C37 C29 H29 121.5 . . ?
C16 C30 C27 120.7(6) . . ?
C16 C30 H30 119.6 . . ?
C27 C30 H30 119.6 . . ?
C5 C31 H31 119.5 . . ?
C21 C31 C5 121.0(6) . . ?
C21 C31 H31 119.5 . . ?
C34 C32 H32 120.1 . . ?
C34 C32 C36 119.7(5) . . ?
C36 C32 H32 120.1 . . ?
C12 C33 C14 117.8(6) . . ?
C12 C33 H33 121.1 . . ?
C14 C33 H33 121.1 . . ?
C28 C34 C32 120.6(5) . . ?
C28 C34 H34 119.7 . . ?
C32 C34 H34 119.7 . . ?
C7 C35 C10 121.4(6) . . ?
C7 C35 H35 119.3 . . ?
C10 C35 H35 119.3 . . ?
C1 C36 H36 120.1 . . ?
C32 C36 C1 119.9(5) . . ?
C32 C36 H36 120.1 . . ?
C9 C37 H37 119.3 . . ?
C29 C37 C9 121.4(7) . . ?
C29 C37 H37 119.3 . . ?
C1 C38 H38 119.8 . . ?
C28 C38 C1 120.4(5) . . ?
C28 C38 H38 119.8 . . ?

loop_
_geom_bond_atom_site_label_1
_geom_bond_atom_site_label_2
_geom_bond_distance
_geom_bond_site_symmetry_2
_geom_bond_publ_flag
S1 C3 1.721(6) . ?
S1 C8 1.774(6) . ?
S2 C14 1.723(6) . ?
S2 C25 1.757(5) . ?
P1 N1 1.561(4) . ?
P1 N3 1.668(4) . ?
P1 C1 1.806(5) . ?
P1 C16 1.806(5) . ?
N1 C6 1.371(7) . ?
N2 C8 1.302(7) . ?
N2 C13 1.383(8) . ?
N3 H3 0.88(2) . ?
N3 C4 1.397(7) . ?
N4 C24 1.385(7) . ?
N4 C25 1.305(7) . ?
C1 C36 1.400(7) . ?
C1 C38 1.390(7) . ?
C2 H2 0.9500 . ?
C2 C23 1.381(10) . ?
C2 C27 1.385(9) . ?
C3 C13 1.409(9) . ?
C3 C29 1.406(9) . ?
C4 C10 1.410(7) . ?
C4 C22 1.382(8) . ?
C5 H5 0.9500 . ?
C5 C6 1.401(8) . ?
C5 C31 1.385(9) . ?
C6 C26 1.431(7) . ?
C7 H7 0.9500 . ?
C7 C11 1.381(9) . ?
C7 C35 1.367(9) . ?
C8 C26 1.461(8) . ?
C9 H9 0.9500 . ?
C9 C17 1.360(12) . ?
C9 C37 1.405(12) . ?
C10 C25 1.464(7) . ?
C10 C35 1.404(8) . ?
C11 H11 0.9500 . ?
C11 C22 1.387(8) . ?
C12 H12 0.9500 . ?
C12 C15 1.402(9) . ?
C12 C33 1.364(9) . ?
C13 C17 1.399(9) . ?
C14 C24 1.407(7) . ?
C14 C33 1.392(8) . ?
C15 H15 0.9500 . ?
C15 C19 1.377(8) . ?
C16 C18 1.403(8) . ?
C16 C30 1.386(8) . ?
C17 H17 0.9500 . ?
C18 H18 0.9500 . ?
C18 C23 1.384(9) . ?
C19 H19 0.9500 . ?
C19 C24 1.392(8) . ?
C20 H20 0.9500 . ?
C20 C21 1.378(9) . ?
C20 C26 1.397(8) . ?
C21 H21 0.9500 . ?
C21 C31 1.380(9) . ?
C22 H22 0.9500 . ?
C23 H23 0.9500 . ?
C27 H27 0.9500 . ?
C27 C30 1.389(8) . ?
C28 H28 0.9500 . ?
C28 C34 1.369(8) . ?
C28 C38 1.381(8) . ?
C29 H29 0.9500 . ?
C29 C37 1.381(10) . ?
C30 H30 0.9500 . ?
C31 H31 0.9500 . ?
C32 H32 0.9500 . ?
C32 C34 1.381(8) . ?
C32 C36 1.394(8) . ?
C33 H33 0.9500 . ?
C34 H34 0.9500 . ?
C35 H35 0.9500 . ?
C36 H36 0.9500 . ?
C37 H37 0.9500 . ?
C38 H38 0.9500 . ?

loop_
_geom_torsion_atom_site_label_1
_geom_torsion_atom_site_label_2
_geom_torsion_atom_site_label_3
_geom_torsion_atom_site_label_4
_geom_torsion
_geom_torsion_site_symmetry_1
_geom_torsion_site_symmetry_2
_geom_torsion_site_symmetry_3
_geom_torsion_site_symmetry_4
_geom_torsion_publ_flag
S1 C3 C13 N2 2.3(6) . . . . ?
S1 C3 C13 C17 -178.2(5) . . . . ?
S1 C3 C29 C37 178.7(5) . . . . ?
S1 C8 C26 C6 -7.6(7) . . . . ?
S1 C8 C26 C20 169.0(4) . . . . ?
S2 C14 C24 N4 -2.1(6) . . . . ?
S2 C14 C24 C19 177.7(4) . . . . ?
S2 C14 C33 C12 -179.7(5) . . . . ?
P1 N1 C6 C5 -10.0(8) . . . . ?
P1 N1 C6 C26 171.5(4) . . . . ?
P1 N3 C4 C10 -176.1(4) . . . . ?
P1 N3 C4 C22 5.1(8) . . . . ?
P1 C1 C36 C32 -178.7(4) . . . . ?
P1 C1 C38 C28 178.9(4) . . . . ?
P1 C16 C18 C23 174.6(4) . . . . ?
P1 C16 C30 C27 -173.6(4) . . . . ?
N1 P1 N3 C4 -58.1(6) . . . . ?
N1 P1 C1 C36 -173.8(4) . . . . ?
N1 P1 C1 C38 8.9(5) . . . . ?
N1 P1 C16 C18 138.9(4) . . . . ?
N1 P1 C16 C30 -46.1(5) . . . . ?
N1 C6 C26 C8 -10.2(8) . . . . ?
N1 C6 C26 C20 173.3(5) . . . . ?
N2 C8 C26 C6 178.4(5) . . . . ?
N2 C8 C26 C20 -5.0(8) . . . . ?
N2 C13 C17 C9 180.0(6) . . . . ?
N3 P1 N1 C6 -64.8(6) . . . . ?
N3 P1 C1 C36 -44.2(5) . . . . ?
N3 P1 C1 C38 138.6(4) . . . . ?
N3 P1 C16 C18 10.2(5) . . . . ?
N3 P1 C16 C30 -174.8(4) . . . . ?
N3 C4 C10 C25 0.4(8) . . . . ?
N3 C4 C10 C35 -179.6(5) . . . . ?
N3 C4 C22 C11 -179.6(6) . . . . ?
C1 P1 N1 C6 55.4(6) . . . . ?
C1 P1 N3 C4 173.0(5) . . . . ?
C1 P1 C16 C18 -95.9(5) . . . . ?
C1 P1 C16 C30 79.1(5) . . . . ?
C2 C27 C30 C16 -1.4(9) . . . . ?
C3 S1 C8 N2 2.2(5) . . . . ?
C3 S1 C8 C26 -172.1(5) . . . . ?
C3 C13 C17 C9 0.5(9) . . . . ?
C3 C29 C37 C9 -1.6(10) . . . . ?
C4 C10 C25 S2 -170.4(4) . . . . ?
C4 C10 C25 N4 7.9(8) . . . . ?
C4 C10 C35 C7 -0.5(10) . . . . ?
C5 C6 C26 C8 171.2(5) . . . . ?
C5 C6 C26 C20 -5.4(8) . . . . ?
C6 C5 C31 C21 0.3(9) . . . . ?
C7 C11 C22 C4 -1.2(10) . . . . ?
C8 S1 C3 C13 -2.4(4) . . . . ?
C8 S1 C3 C29 178.2(6) . . . . ?
C8 N2 C13 C3 -0.6(7) . . . . ?
C8 N2 C13 C17 179.9(6) . . . . ?
C10 C4 C22 C11 1.6(9) . . . . ?
C11 C7 C35 C10 0.9(11) . . . . ?
C12 C15 C19 C24 -1.0(8) . . . . ?
C13 N2 C8 S1 -1.3(6) . . . . ?
C13 N2 C8 C26 173.2(5) . . . . ?
C13 C3 C29 C37 -0.7(9) . . . . ?
C14 S2 C25 N4 -0.7(4) . . . . ?
C14 S2 C25 C10 177.8(5) . . . . ?
C15 C12 C33 C14 0.0(9) . . . . ?
C15 C19 C24 N4 -177.1(5) . . . . ?
C15 C19 C24 C14 3.1(8) . . . . ?
C16 P1 N1 C6 172.5(5) . . . . ?
C16 P1 N3 C4 63.3(5) . . . . ?
C16 P1 C1 C36 68.4(5) . . . . ?
C16 P1 C1 C38 -108.8(5) . . . . ?
C16 C18 C23 C2 -0.8(8) . . . . ?
C17 C9 C37 C29 3.5(11) . . . . ?
C18 C16 C30 C27 1.5(8) . . . . ?
C20 C21 C31 C5 -2.9(10) . . . . ?
C21 C20 C26 C6 3.0(9) . . . . ?
C21 C20 C26 C8 -173.7(6) . . . . ?
C22 C4 C10 C25 179.2(5) . . . . ?
C22 C4 C10 C35 -0.7(8) . . . . ?
C23 C2 C27 C30 0.2(9) . . . . ?
C24 N4 C25 S2 -0.4(6) . . . . ?
C24 N4 C25 C10 -178.8(5) . . . . ?
C24 C14 C33 C12 2.1(8) . . . . ?
C25 S2 C14 C24 1.5(4) . . . . ?
C25 S2 C14 C33 -176.8(6) . . . . ?
C25 N4 C24 C14 1.7(6) . . . . ?
C25 N4 C24 C19 -178.2(5) . . . . ?
C25 C10 C35 C7 179.5(6) . . . . ?
C26 C20 C21 C31 1.2(10) . . . . ?
C27 C2 C23 C18 0.9(9) . . . . ?
C29 C3 C13 N2 -178.3(6) . . . . ?
C29 C3 C13 C17 1.2(9) . . . . ?
C30 C16 C18 C23 -0.4(8) . . . . ?
C31 C5 C6 N1 -174.7(5) . . . . ?
C31 C5 C6 C26 3.8(8) . . . . ?
C33 C12 C15 C19 -0.6(9) . . . . ?
C33 C14 C24 N4 176.4(5) . . . . ?
C33 C14 C24 C19 -3.8(8) . . . . ?
C34 C28 C38 C1 -0.6(9) . . . . ?
C34 C32 C36 C1 0.2(9) . . . . ?
C35 C7 C11 C22 0.0(11) . . . . ?
C35 C10 C25 S2 9.6(7) . . . . ?
C35 C10 C25 N4 -172.1(6) . . . . ?
C36 C1 C38 C28 1.7(8) . . . . ?
C36 C32 C34 C28 0.9(9) . . . . ?
C37 C9 C17 C13 -2.8(11) . . . . ?
C38 C1 C36 C32 -1.4(8) . . . . ?
C38 C28 C34 C32 -0.7(9) . . . . ?

loop_
_twin_individual_id
_twin_individual_mass_fraction_refined
1 0.794(3)
2 0.206(3)
